data_7113343
loop_
_publ_author_name
'Evans, Louise S.'
'Gale, Philip A.'
'Light, Mark E.'
'Quesada, Roberto'

_publ_section_title
;
 Anion binding vs. deprotonation in colorimetric pyrrolylamidothiourea
 based anion sensors.
;
_journal_issue 9
_journal_name_full 'Chemical communications (Cambridge, England)'
_journal_page_first 965
_journal_page_last 967
_journal_paper_doi 10.1039/b517308f
_journal_year 2006
_chemical_formula_sum 'C18 H17 N3 O'
_chemical_formula_weight 291.35
_chemical_name_systematic
;
?
;
_space_group_IT_number 14
_symmetry_cell_setting monoclinic
_symmetry_space_group_name_Hall '-P 2yn'
_symmetry_space_group_name_H-M 'P 1 21/n 1'
_atom_sites_solution_hydrogens geom
_atom_sites_solution_primary direct
_atom_sites_solution_secondary difmap
_audit_creation_method SHELXL-97
_cell_angle_alpha 90.00
_cell_angle_beta 96.53(2)
_cell_angle_gamma 90.00
_cell_formula_units_Z 8
_cell_length_a 10.990(4)
_cell_length_b 18.366(9)
_cell_length_c 15.123(4)
_cell_measurement_reflns_used 6295
_cell_measurement_temperature 120(2)
_cell_measurement_theta_max 27.10
_cell_measurement_theta_min 2.91
_cell_volume 3033(2)
_computing_cell_refinement 'DENZO (Otwinowski & Minor, 1997) & COLLECT (Hooft, R.W.W., 1998)'
_computing_data_collection 'COLLECT (Hooft, R.W.W., 1998)'
_computing_data_reduction 'DENZO (Otwinowski & Minor, 1997) & COLLECT (Hooft, R.W.W., 1998)'
_computing_molecular_graphics 'CAMERON (Watkin, et al., 1993)'
_computing_publication_material 'WINGX (Farrugia, 1998)'
_computing_structure_refinement 'SHELXL-97 (Sheldrick, 1997)'
_computing_structure_solution 'SHELXS-97 (Sheldrick, 1997)'
_diffrn_ambient_temperature 120(2)
_diffrn_detector_area_resol_mean 9.091
_diffrn_measured_fraction_theta_full 0.985
_diffrn_measured_fraction_theta_max 0.985
_diffrn_measurement_device_type 'Bruker-Nonius CCD camera on \k-goniostat'
_diffrn_measurement_method '\f & \w scans to fill the asymmetric unit'
_diffrn_radiation_monochromator graphite
_diffrn_radiation_source 'Bruker Nonius FR591 Rotating Anode'
_diffrn_radiation_type MoK\a
_diffrn_radiation_wavelength 0.71073
_diffrn_reflns_av_R_equivalents 0.1582
_diffrn_reflns_av_sigmaI/netI 0.2124
_diffrn_reflns_limit_h_max 14
_diffrn_reflns_limit_h_min -13
_diffrn_reflns_limit_k_max 23
_diffrn_reflns_limit_k_min -22
_diffrn_reflns_limit_l_max 19
_diffrn_reflns_limit_l_min -19
_diffrn_reflns_number 27627
_diffrn_reflns_theta_full 27.12
_diffrn_reflns_theta_max 27.12
_diffrn_reflns_theta_min 2.93
_diffrn_standards_number 0
_exptl_absorpt_coefficient_mu 0.081
_exptl_absorpt_correction_T_max 0.9919
_exptl_absorpt_correction_T_min 0.9839
_exptl_absorpt_correction_type multi-scan
_exptl_absorpt_process_details
;
SADABS V2.10 (Sheldrick, G.M., 2003)
;
_exptl_crystal_colour Colourless
_exptl_crystal_density_diffrn 1.276
_exptl_crystal_density_method 'not measured'
_exptl_crystal_description Block
_exptl_crystal_F_000 1232
_exptl_crystal_size_max 0.2
_exptl_crystal_size_mid 0.1
_exptl_crystal_size_min 0.1
_refine_diff_density_max 0.267
_refine_diff_density_min -0.335
_refine_diff_density_rms 0.062
_refine_ls_extinction_coef 0.0043(7)
_refine_ls_extinction_expression Fc^*^=kFc[1+0.001xFc^2^\l^3^/sin(2\q)]^-1/4^
_refine_ls_extinction_method SHELXL
_refine_ls_goodness_of_fit_ref 0.941
_refine_ls_hydrogen_treatment mixed
_refine_ls_matrix_type full
_refine_ls_number_parameters 432
_refine_ls_number_reflns 6610
_refine_ls_number_restraints 0
_refine_ls_restrained_S_all 0.941
_refine_ls_R_factor_all 0.2330
_refine_ls_R_factor_gt 0.0685
_refine_ls_shift/su_max 0.006
_refine_ls_shift/su_mean 0.000
_refine_ls_structure_factor_coef Fsqd
_refine_ls_weighting_details 'calc w=1/[\s^2^(Fo^2^)+(0.0665P)^2^+0.0000P] where P=(Fo^2^+2Fc^2^)/3'
_refine_ls_weighting_scheme calc
_refine_ls_wR_factor_gt 0.1249
_refine_ls_wR_factor_ref 0.1765
_reflns_number_gt 2468
_reflns_number_total 6610
_reflns_threshold_expression >2sigma(I)
_cod_data_source_file b517308f.txt
_cod_data_source_block 2005sot0336
_cod_depositor_comments
;
The following automatic conversions were performed:

'_symmetry_cell_setting' value 'Monoclinic' changed to 'monoclinic'
according to
/usr/data/users/saulius/automatic-downloads/retrospective/RSC/lib/dictionaries/cif_core.dic
dictionary named 'cif_core.dic' version 2.4.2 from 2011-04-26.

Automatic conversion script
Id: cif_fix_values 2281 2013-09-26 08:29:07Z andrius 
;
_cod_original_sg_symbol_H-M P2(1)/n
_cod_database_code 7113343

loop_
_symmetry_equiv_pos_as_xyz
'x, y, z'
'-x+1/2, y+1/2, -z+1/2'
'-x, -y, -z'
'x-1/2, -y-1/2, z-1/2'

loop_
_atom_site_label
_atom_site_type_symbol
_atom_site_fract_x
_atom_site_fract_y
_atom_site_fract_z
_atom_site_U_iso_or_equiv
_atom_site_adp_type
_atom_site_occupancy
_atom_site_symmetry_multiplicity
_atom_site_calc_flag
_atom_site_refinement_flags
N1 N 0.3774(3) 0.07892(15) 0.09274(18) 0.0263(7) Uani 1 1 d .
N2 N 0.1197(3) 0.03855(16) 0.21430(18) 0.0294(8) Uani 1 1 d .
N3 N 0.0870(3) 0.0129(2) 0.29704(19) 0.0327(8) Uani 1 1 d .
O1 O 0.3204(2) 0.04746(13) 0.26252(14) 0.0349(6) Uani 1 1 d .
C1 C 0.5014(3) 0.1049(2) -0.0299(2) 0.0355(10) Uani 1 1 d .
H1A H 0.5688 0.1028 0.0183 0.053 Uiso 1 1 calc R
H1B H 0.5073 0.1500 -0.0639 0.053 Uiso 1 1 calc R
H1C H 0.5064 0.0629 -0.0694 0.053 Uiso 1 1 calc R
C2 C 0.3827(3) 0.10332(18) 0.0082(2) 0.0260(9) Uani 1 1 d .
C3 C 0.2657(3) 0.12515(18) -0.0262(2) 0.0262(9) Uani 1 1 d .
C4 C 0.1859(3) 0.11103(17) 0.0416(2) 0.0245(8) Uani 1 1 d .
C5 C 0.2587(3) 0.08262(18) 0.1142(2) 0.0267(9) Uani 1 1 d .
C6 C 0.2353(3) 0.05586(18) 0.2023(2) 0.0251(8) Uani 1 1 d .
C7 C 0.2312(3) 0.15738(18) -0.1151(2) 0.0257(9) Uani 1 1 d .
C8 C 0.2805(3) 0.13163(19) -0.1900(2) 0.0296(9) Uani 1 1 d .
H8 H 0.3399 0.0939 -0.1835 0.036 Uiso 1 1 calc R
C9 C 0.2446(3) 0.1599(2) -0.2736(2) 0.0357(10) Uani 1 1 d .
H9 H 0.2791 0.1414 -0.3239 0.043 Uiso 1 1 calc R
C10 C 0.1579(3) 0.2154(2) -0.2845(2) 0.0362(10) Uani 1 1 d .
H10 H 0.1323 0.2345 -0.3420 0.043 Uiso 1 1 calc R
C11 C 0.1094(3) 0.24249(19) -0.2107(2) 0.0319(9) Uani 1 1 d .
H11 H 0.0511 0.2808 -0.2175 0.038 Uiso 1 1 calc R
C12 C 0.1455(3) 0.21407(19) -0.1272(2) 0.0274(9) Uani 1 1 d .
H12 H 0.1116 0.2333 -0.0771 0.033 Uiso 1 1 calc R
C13 C 0.0546(3) 0.13113(18) 0.0355(2) 0.0233(8) Uani 1 1 d .
C14 C -0.0300(3) 0.10287(19) -0.0301(2) 0.0311(9) Uani 1 1 d .
H14 H -0.0048 0.0677 -0.0704 0.037 Uiso 1 1 calc R
C15 C -0.1511(3) 0.1252(2) -0.0378(2) 0.0371(10) Uani 1 1 d .
H15 H -0.2085 0.1051 -0.0829 0.045 Uiso 1 1 calc R
C16 C -0.1885(3) 0.1769(2) 0.0202(2) 0.0397(10) Uani 1 1 d .
H16 H -0.2712 0.1930 0.0142 0.048 Uiso 1 1 calc R
C17 C -0.1054(3) 0.2047(2) 0.0865(2) 0.0370(10) Uani 1 1 d .
H17 H -0.1311 0.2396 0.1270 0.044 Uiso 1 1 calc R
C18 C 0.0151(3) 0.18218(18) 0.0944(2) 0.0298(9) Uani 1 1 d .
H18 H 0.0719 0.2016 0.1405 0.036 Uiso 1 1 calc R
H92 H 0.822(4) 0.067(2) 0.108(3) 0.082(15) Uiso 1 1 d .
H93 H 0.809(3) -0.0160(19) 0.124(2) 0.042(11) Uiso 1 1 d .
H94 H 0.886(4) 0.035(2) 0.279(2) 0.063(13) Uiso 1 1 d .
H95 H 0.498(3) 0.0584(17) 0.317(2) 0.026(10) Uiso 1 1 d .
C19 C 0.4302(3) 0.0954(2) 0.4777(2) 0.0351(10) Uani 1 1 d .
H19A H 0.3633 0.0974 0.4291 0.053 Uiso 1 1 calc R
H19B H 0.4271 0.1386 0.5154 0.053 Uiso 1 1 calc R
H19C H 0.4216 0.0516 0.5135 0.053 Uiso 1 1 calc R
C20 C 0.5507(3) 0.09321(18) 0.4399(2) 0.0259(9) Uani 1 1 d .
C21 C 0.6677(3) 0.11269(17) 0.4764(2) 0.0244(8) Uani 1 1 d .
C22 C 0.7466(3) 0.10202(17) 0.4086(2) 0.0226(8) Uani 1 1 d .
C23 C 0.6753(3) 0.07536(18) 0.3343(2) 0.0248(9) Uani 1 1 d .
C24 C 0.6981(3) 0.05446(18) 0.2444(2) 0.0259(8) Uani 1 1 d .
C25 C 0.7010(3) 0.14299(19) 0.5664(2) 0.0253(9) Uani 1 1 d .
C26 C 0.6541(3) 0.11384(19) 0.6403(2) 0.0331(9) Uani 1 1 d .
H26 H 0.5991 0.0738 0.6330 0.040 Uiso 1 1 calc R
C27 C 0.6864(4) 0.1423(2) 0.7243(2) 0.0392(10) Uani 1 1 d .
H27 H 0.6529 0.1219 0.7739 0.047 Uiso 1 1 calc R
C28 C 0.7671(4) 0.2002(2) 0.7367(2) 0.0387(10) Uani 1 1 d .
H28 H 0.7898 0.2191 0.7947 0.046 Uiso 1 1 calc R
C29 C 0.8143(3) 0.2303(2) 0.6640(2) 0.0339(10) Uani 1 1 d .
H29 H 0.8696 0.2702 0.6719 0.041 Uiso 1 1 calc R
C30 C 0.7807(3) 0.20211(19) 0.5797(2) 0.0291(9) Uani 1 1 d .
H30 H 0.8127 0.2235 0.5300 0.035 Uiso 1 1 calc R
C31 C 0.8777(3) 0.12253(18) 0.4153(2) 0.0273(9) Uani 1 1 d .
C32 C 0.9618(3) 0.0941(2) 0.4826(2) 0.0346(10) Uani 1 1 d .
H32 H 0.9363 0.0590 0.5227 0.041 Uiso 1 1 calc R
C33 C 1.0831(4) 0.1175(2) 0.4907(3) 0.0451(11) Uani 1 1 d .
H33 H 1.1403 0.0982 0.5366 0.054 Uiso 1 1 calc R
C34 C 1.1209(4) 0.1686(2) 0.4322(3) 0.0486(12) Uani 1 1 d .
H34 H 1.2038 0.1842 0.4382 0.058 Uiso 1 1 calc R
C35 C 1.0390(3) 0.1969(2) 0.3655(3) 0.0442(11) Uani 1 1 d .
H35 H 1.0653 0.2319 0.3256 0.053 Uiso 1 1 calc R
C36 C 0.9179(3) 0.17402(19) 0.3569(2) 0.0329(9) Uani 1 1 d .
H36 H 0.8616 0.1936 0.3107 0.039 Uiso 1 1 calc R
N4 N 0.5575(3) 0.07072(16) 0.35471(19) 0.0286(8) Uani 1 1 d .
N5 N 0.8160(3) 0.04155(15) 0.23219(17) 0.0284(7) Uani 1 1 d .
N6 N 0.8525(3) 0.02562(19) 0.14681(18) 0.0292(8) Uani 1 1 d .
O2 O 0.6148(2) 0.04860(12) 0.18224(14) 0.0313(6) Uani 1 1 d .
H96 H 0.134(4) -0.035(2) 0.310(3) 0.079(15) Uiso 1 1 d .
H97 H 0.115(3) 0.045(2) 0.338(2) 0.048(12) Uiso 1 1 d .
H98 H 0.053(3) 0.0465(17) 0.172(2) 0.037(10) Uiso 1 1 d .
H99 H 0.446(3) 0.0685(18) 0.135(2) 0.043(11) Uiso 1 1 d .

loop_
_atom_site_aniso_label
_atom_site_aniso_U_11
_atom_site_aniso_U_22
_atom_site_aniso_U_33
_atom_site_aniso_U_23
_atom_site_aniso_U_13
_atom_site_aniso_U_12
N1 0.0172(18) 0.0347(19) 0.0269(17) 0.0006(14) 0.0016(14) 0.0033(14)
N2 0.0192(19) 0.044(2) 0.0251(18) 0.0047(14) 0.0028(15) -0.0009(15)
N3 0.031(2) 0.042(2) 0.0261(18) 0.0015(16) 0.0047(15) -0.0026(17)
O1 0.0217(15) 0.0511(17) 0.0306(13) 0.0048(12) -0.0020(12) -0.0034(12)
C1 0.020(2) 0.048(3) 0.039(2) 0.0026(18) 0.0069(17) 0.0002(18)
C2 0.026(2) 0.027(2) 0.026(2) 0.0017(16) 0.0033(17) -0.0026(17)
C3 0.027(2) 0.026(2) 0.0251(19) -0.0034(15) 0.0019(17) 0.0002(16)
C4 0.022(2) 0.028(2) 0.0230(19) -0.0021(15) 0.0015(16) -0.0018(16)
C5 0.025(2) 0.028(2) 0.028(2) -0.0026(16) 0.0023(17) -0.0011(17)
C6 0.017(2) 0.029(2) 0.029(2) -0.0041(16) 0.0008(17) 0.0020(17)
C7 0.021(2) 0.033(2) 0.0231(19) 0.0025(16) 0.0001(15) -0.0040(17)
C8 0.029(2) 0.035(2) 0.0254(19) -0.0022(16) 0.0039(17) -0.0029(17)
C9 0.040(3) 0.044(3) 0.024(2) -0.0015(18) 0.0067(17) -0.007(2)
C10 0.033(2) 0.048(3) 0.027(2) 0.0045(18) -0.0006(18) -0.004(2)
C11 0.025(2) 0.035(2) 0.033(2) 0.0062(17) -0.0048(17) -0.0025(17)
C12 0.021(2) 0.035(2) 0.0256(19) -0.0012(16) -0.0009(16) -0.0061(17)
C13 0.017(2) 0.029(2) 0.0230(18) 0.0035(15) -0.0010(15) -0.0030(16)
C14 0.024(2) 0.042(2) 0.028(2) 0.0034(17) 0.0050(17) 0.0006(18)
C15 0.026(2) 0.051(3) 0.032(2) 0.0114(19) -0.0046(18) -0.0069(19)
C16 0.023(2) 0.039(3) 0.058(3) 0.015(2) 0.005(2) 0.0053(19)
C17 0.023(2) 0.034(2) 0.056(3) -0.0003(19) 0.0148(19) -0.0015(19)
C18 0.025(2) 0.034(2) 0.031(2) -0.0027(17) 0.0061(17) -0.0033(18)
C19 0.024(2) 0.046(3) 0.036(2) -0.0026(18) 0.0048(17) 0.0042(18)
C20 0.024(2) 0.030(2) 0.0252(19) 0.0009(16) 0.0055(16) 0.0023(17)
C21 0.023(2) 0.029(2) 0.0208(18) 0.0036(15) 0.0013(16) -0.0017(16)
C22 0.020(2) 0.021(2) 0.0260(19) 0.0040(15) 0.0024(16) 0.0034(16)
C23 0.014(2) 0.032(2) 0.029(2) -0.0006(16) 0.0027(16) 0.0026(16)
C24 0.026(2) 0.026(2) 0.0262(19) 0.0000(16) 0.0058(17) -0.0007(17)
C25 0.019(2) 0.032(2) 0.0244(19) -0.0002(16) 0.0000(16) 0.0087(17)
C26 0.029(2) 0.042(2) 0.029(2) 0.0036(18) 0.0047(17) -0.0009(18)
C27 0.042(3) 0.048(3) 0.028(2) 0.0023(18) 0.0044(18) 0.003(2)
C28 0.039(3) 0.052(3) 0.023(2) -0.0066(19) -0.0028(18) 0.011(2)
C29 0.027(2) 0.038(2) 0.035(2) -0.0068(18) -0.0044(18) 0.0094(18)
C30 0.022(2) 0.034(2) 0.030(2) -0.0010(17) -0.0018(16) 0.0075(18)
C31 0.020(2) 0.033(2) 0.029(2) -0.0058(16) 0.0026(17) 0.0018(17)
C32 0.029(2) 0.046(3) 0.028(2) -0.0072(17) -0.0003(18) 0.0086(19)
C33 0.023(2) 0.061(3) 0.048(3) -0.022(2) -0.012(2) 0.015(2)
C34 0.021(2) 0.047(3) 0.077(3) -0.026(2) 0.003(2) -0.004(2)
C35 0.031(3) 0.034(3) 0.071(3) -0.010(2) 0.015(2) -0.0050(19)
C36 0.029(2) 0.030(2) 0.039(2) -0.0021(18) 0.0044(18) -0.0024(18)
N4 0.024(2) 0.036(2) 0.0251(18) -0.0023(14) -0.0022(15) -0.0004(15)
N5 0.0208(19) 0.042(2) 0.0232(17) -0.0024(14) 0.0066(14) 0.0011(15)
N6 0.0251(18) 0.036(2) 0.0270(18) -0.0043(16) 0.0064(14) -0.0022(16)
O2 0.0215(15) 0.0462(17) 0.0248(13) -0.0027(11) -0.0035(11) 0.0015(12)

loop_
_atom_type_symbol
_atom_type_description
_atom_type_scat_dispersion_real
_atom_type_scat_dispersion_imag
_atom_type_scat_source
C C 0.0033 0.0016 'International Tables Vol C Tables 4.2.6.8 and 6.1.1.4'
H H 0.0000 0.0000 'International Tables Vol C Tables 4.2.6.8 and 6.1.1.4'
N N 0.0061 0.0033 'International Tables Vol C Tables 4.2.6.8 and 6.1.1.4'
O O 0.0106 0.0060 'International Tables Vol C Tables 4.2.6.8 and 6.1.1.4'

loop_
_geom_angle_atom_site_label_1
_geom_angle_atom_site_label_2
_geom_angle_atom_site_label_3
_geom_angle
C2 N1 C5 110.3(3)
C6 N2 N3 122.4(3)
N1 C2 C3 108.1(3)
N1 C2 C1 120.3(3)
C3 C2 C1 131.6(3)
C2 C3 C4 107.0(3)
C2 C3 C7 125.9(3)
C4 C3 C7 127.1(3)
C5 C4 C3 106.7(3)
C5 C4 C13 127.8(3)
C3 C4 C13 125.2(3)
N1 C5 C4 107.9(3)
N1 C5 C6 117.6(3)
C4 C5 C6 134.4(3)
O1 C6 N2 121.2(3)
O1 C6 C5 120.9(3)
N2 C6 C5 117.9(3)
C8 C7 C12 117.6(3)
C8 C7 C3 121.4(3)
C12 C7 C3 121.0(3)
C9 C8 C7 121.3(3)
C8 C9 C10 120.2(3)
C11 C10 C9 119.3(3)
C10 C11 C12 120.3(4)
C11 C12 C7 121.2(3)
C14 C13 C18 118.6(3)
C14 C13 C4 121.4(3)
C18 C13 C4 119.9(3)
C13 C14 C15 120.7(3)
C14 C15 C16 120.1(3)
C17 C16 C15 119.7(4)
C16 C17 C18 120.2(4)
C17 C18 C13 120.7(3)
N4 C20 C21 107.8(3)
N4 C20 C19 120.9(3)
C21 C20 C19 131.3(3)
C20 C21 C22 106.9(3)
C20 C21 C25 125.7(3)
C22 C21 C25 127.3(3)
C23 C22 C21 107.3(3)
C23 C22 C31 127.0(3)
C21 C22 C31 125.5(3)
N4 C23 C22 107.6(3)
N4 C23 C24 117.4(3)
C22 C23 C24 135.0(3)
O2 C24 N5 121.2(3)
O2 C24 C23 122.5(3)
N5 C24 C23 116.2(3)
C26 C25 C30 117.9(3)
C26 C25 C21 121.4(3)
C30 C25 C21 120.7(3)
C27 C26 C25 120.9(4)
C26 C27 C28 120.6(4)
C29 C28 C27 119.5(3)
C28 C29 C30 119.7(4)
C29 C30 C25 121.4(3)
C32 C31 C36 118.8(3)
C32 C31 C22 120.9(3)
C36 C31 C22 120.2(3)
C33 C32 C31 119.8(4)
C34 C33 C32 120.4(4)
C35 C34 C33 120.4(4)
C34 C35 C36 119.7(4)
C35 C36 C31 120.9(3)
C20 N4 C23 110.5(3)
C24 N5 N6 122.2(3)

loop_
_geom_bond_atom_site_label_1
_geom_bond_atom_site_label_2
_geom_bond_distance
N1 C2 1.362(4)
N1 C5 1.382(4)
N2 C6 1.341(4)
N2 N3 1.421(4)
O1 C6 1.238(3)
C1 C2 1.485(5)
C2 C3 1.391(4)
C3 C4 1.446(4)
C3 C7 1.477(4)
C4 C5 1.385(4)
C4 C13 1.483(5)
C5 C6 1.471(4)
C7 C8 1.393(4)
C7 C12 1.402(5)
C8 C9 1.383(4)
C9 C10 1.392(5)
C10 C11 1.382(5)
C11 C12 1.383(4)
C13 C14 1.382(4)
C13 C18 1.396(4)
C14 C15 1.385(5)
C15 C16 1.386(5)
C16 C17 1.376(5)
C17 C18 1.380(5)
C19 C20 1.501(5)
C20 N4 1.363(4)
C20 C21 1.388(4)
C21 C22 1.428(4)
C21 C25 1.478(4)
C22 C23 1.384(4)
C22 C31 1.482(5)
C23 N4 1.367(4)
C23 C24 1.462(4)
C24 O2 1.240(4)
C24 N5 1.350(4)
C25 C26 1.390(4)
C25 C30 1.396(5)
C26 C27 1.381(4)
C27 C28 1.384(5)
C28 C29 1.383(5)
C29 C30 1.387(4)
C31 C32 1.395(4)
C31 C36 1.400(5)
C32 C33 1.393(5)
C33 C34 1.386(5)
C34 C35 1.374(5)
C35 C36 1.387(5)
N5 N6 1.425(4)

loop_
_geom_hbond_atom_site_label_D
_geom_hbond_atom_site_label_H
_geom_hbond_atom_site_label_A
_geom_hbond_distance_DH
_geom_hbond_distance_HA
_geom_hbond_distance_DA
_geom_hbond_angle_DHA
_geom_hbond_site_symmetry_A
N4 H95 O1 0.85(3) 2.04(3) 2.844(4) 158(3) .
N1 H99 O2 0.95(3) 1.95(3) 2.854(4) 159(3) .
N2 H98 N6 0.93(3) 2.23(3) 3.007(4) 141(3) 1_455
N5 H94 N3 0.99(3) 2.23(4) 3.072(4) 142(3) 1_655
